data_7232375
loop_
_publ_author_name
'Tiihonen, Antti'
'Lahtinen, Manu'

_publ_section_title
;
 In-depth structural analysis of lanthanoid coordination networks based on
 a flexible tripodal zwitterionic isonicotinate ligand
;
_journal_issue 14
_journal_name_full CrystEngComm
_journal_page_first 2286
_journal_paper_doi 10.1039/C8CE01015C
_journal_volume 21
_journal_year 2019
_chemical_formula_moiety 'C30 H31 La N3 O8, 2.23(Br), 0.77(C F3 O3 S)'
_chemical_formula_sum 'C30.76 H51 Br2.24 F2.3 La N3 O20.3 S0.76'
_chemical_formula_weight 1173.28
_space_group_crystal_system triclinic
_space_group_IT_number 2
_space_group_name_Hall '-P 1'
_space_group_name_H-M_alt 'P -1'
_symmetry_space_group_name_Hall '-P 1'
_symmetry_space_group_name_H-M 'P -1'
_atom_sites_solution_hydrogens mixed
_atom_sites_solution_primary iterative
_audit_creation_date 2018-03-26
_audit_creation_method
;
Olex2 1.2
(compiled 2017.08.10 svn.r3458 for OlexSys, GUI svn.r5381)
;
_audit_update_record
;
2018-03-29 deposited with the CCDC.    2019-02-18 downloaded from the CCDC.
;
_cell_angle_alpha 106.592(2)
_cell_angle_beta 102.854(2)
_cell_angle_gamma 99.256(2)
_cell_formula_units_Z 2
_cell_length_a 9.6013(3)
_cell_length_b 14.3577(3)
_cell_length_c 18.7825(5)
_cell_measurement_reflns_used 8636
_cell_measurement_temperature 120.01(10)
_cell_measurement_theta_max 76.3530
_cell_measurement_theta_min 3.2790
_cell_volume 2348.43(12)
_computing_cell_refinement 'CrysAlisPro 1.171.38.43 (Rigaku OD, 2015)'
_computing_data_collection 'CrysAlisPro 1.171.38.43 (Rigaku OD, 2015)'
_computing_data_reduction 'CrysAlisPro 1.171.38.43 (Rigaku OD, 2015)'
_computing_molecular_graphics 'Olex2 (Dolomanov et al., 2009)'
_computing_publication_material 'Olex2 (Dolomanov et al., 2009)'
_computing_structure_refinement 'ShelXL (Sheldrick, 2015)'
_computing_structure_solution
;
Superflip (Palatinus & Chapuis, 2007;Palatinus & van der Lee, 2008;
Palatinus et al., 2012)
;
_diffrn_ambient_environment N~2~
_diffrn_ambient_temperature 120.01(10)
_diffrn_detector 'CCD plate'
_diffrn_detector_area_resol_mean 5.1977
_diffrn_detector_type Atlas
_diffrn_measured_fraction_theta_full 0.994
_diffrn_measured_fraction_theta_max 0.994
_diffrn_measurement_details
;
List of Runs (angles in degrees, time in seconds):

  # Type    Start    End  Width  t~exp~   \w     \q     \k     \f   Frames
#--------------------------------------------------------------------------
  1  \w    -66.00  32.00   1.00    1.00    --  -41.65  37.00  60.00   98
  2  \w    -95.00  -2.00   1.00    1.00    --  -41.65 125.00  60.00   93
  3  \w    -95.00  -8.00   1.00    1.00    --  -41.65 125.00 150.00   87
  4  \w   -108.00 -17.00   1.00    1.00    --  -41.65 -37.00-120.00   91
  5  \w     37.00 145.00   1.00    2.00    --  112.00 -77.00-120.00  108
  6  \w     90.00 116.00   1.00    2.00    --  112.00-111.00 -30.00   26
  7  \w     94.00 141.00   1.00    2.00    --  112.00 -61.00  90.00   47
  8  \w     88.00 178.00   1.00    2.00    --  112.00  45.00 -30.00   90
  9  \w    101.00 151.00   1.00    2.00    --  112.00 111.00  60.00   50
 10  \w     83.00 178.00   1.00    2.00    --  112.00  61.00  30.00   95
 11  \w     44.00 140.00   1.00    2.00    --  112.00 -30.00   0.00   96
 12  \w     44.00  71.00   1.00    2.00    --  112.00 -61.00  90.00   27
 13  \w     31.00 108.00   1.00    2.00    --  112.00 -94.00  60.00   77
 14  \w     38.00  63.00   1.00    2.00    --  112.00-111.00 -30.00   25
 15  \w     37.00 116.00   1.00    2.00    --  112.00-111.00-180.00   79
;
_diffrn_measurement_device 'four-circle diffractometer'
_diffrn_measurement_device_type 'SuperNova, Dual, Cu at zero, Atlas'
_diffrn_measurement_method '\w scans'
_diffrn_orient_matrix_type 'CrysAlisPro convention (1999,Acta A55,543-557)'
_diffrn_orient_matrix_UB_11 -0.0387330000
_diffrn_orient_matrix_UB_12 0.0022839000
_diffrn_orient_matrix_UB_13 0.0756963000
_diffrn_orient_matrix_UB_21 -0.1649187000
_diffrn_orient_matrix_UB_22 -0.0244403000
_diffrn_orient_matrix_UB_23 -0.0430170000
_diffrn_orient_matrix_UB_31 -0.0066865000
_diffrn_orient_matrix_UB_32 -0.1126929000
_diffrn_orient_matrix_UB_33 -0.0196417000
_diffrn_radiation_monochromator mirror
_diffrn_radiation_probe x-ray
_diffrn_radiation_type CuK\a
_diffrn_radiation_wavelength 1.54184
_diffrn_reflns_av_R_equivalents 0.0343
_diffrn_reflns_av_unetI/netI 0.0491
_diffrn_reflns_Laue_measured_fraction_full 0.994
_diffrn_reflns_Laue_measured_fraction_max 0.994
_diffrn_reflns_limit_h_max 11
_diffrn_reflns_limit_h_min -11
_diffrn_reflns_limit_k_max 15
_diffrn_reflns_limit_k_min -17
_diffrn_reflns_limit_l_max 20
_diffrn_reflns_limit_l_min -22
_diffrn_reflns_number 14614
_diffrn_reflns_point_group_measured_fraction_full 0.994
_diffrn_reflns_point_group_measured_fraction_max 0.994
_diffrn_reflns_theta_full 67.684
_diffrn_reflns_theta_max 67.990
_diffrn_reflns_theta_min 3.309
_diffrn_source 'micro-focus sealed X-ray tube'
_diffrn_source_type 'SuperNova (Cu) X-ray Source'
_exptl_absorpt_coefficient_mu 10.314
_exptl_absorpt_correction_T_max 0.489
_exptl_absorpt_correction_T_min 0.137
_exptl_absorpt_correction_type gaussian
_exptl_absorpt_process_details
;
CrysAlisPro 1.171.38.43 (Rigaku Oxford Diffraction, 2015)
Numerical absorption correction based on gaussian integration over
            a multifaceted crystal model
Empirical absorption correction using spherical harmonics,
 implemented in SCALE3 ABSPACK scaling algorithm.
;
_exptl_crystal_colour 'clear colourless'
_exptl_crystal_colour_lustre clear
_exptl_crystal_colour_primary colourless
_exptl_crystal_density_diffrn 1.659
_exptl_crystal_description block
_exptl_crystal_F_000 1174
_exptl_crystal_size_max 0.202
_exptl_crystal_size_mid 0.132
_exptl_crystal_size_min 0.076
_refine_diff_density_max 2.421
_refine_diff_density_min -2.604
_refine_diff_density_rms 0.157
_refine_ls_extinction_method none
_refine_ls_goodness_of_fit_ref 1.035
_refine_ls_hydrogen_treatment constr
_refine_ls_matrix_type full
_refine_ls_number_parameters 484
_refine_ls_number_reflns 8515
_refine_ls_number_restraints 6
_refine_ls_restrained_S_all 1.035
_refine_ls_R_factor_all 0.0600
_refine_ls_R_factor_gt 0.0574
_refine_ls_shift/su_max 0.001
_refine_ls_shift/su_mean 0.000
_refine_ls_structure_factor_coef Fsqd
_refine_ls_weighting_details 'w=1/[\s^2^(Fo^2^)+(0.0995P)^2^+10.2287P] where P=(Fo^2^+2Fc^2^)/3'
_refine_ls_weighting_scheme calc
_refine_ls_wR_factor_gt 0.1614
_refine_ls_wR_factor_ref 0.1649
_reflns_Friedel_coverage 0.000
_reflns_number_gt 8004
_reflns_number_total 8515
_reflns_threshold_expression 'I > 2\s(I)'
_cod_data_source_file c8ce01015c2.cif
_cod_data_source_block jj003_br_la_otf_h2o_acet_red3
_cod_depositor_comments 'Adding full bibliography for 7232365--7232385.cif.'
_cod_original_cell_volume 2348.44(11)
_cod_original_formula_sum 'C30.76 H51 Br2.24 F2.30 La N3 O20.30 S0.76'
_cod_database_code 7232375
_shelx_shelxl_version_number 2018/1
_chemical_oxdiff_formula 'C21 H25 O12 N3 F12 S3 Br1 La1'
_chemical_oxdiff_usercomment 'clear colorless block'
_shelx_space_group_comment
;
The symmetry employed for this shelxl refinement is uniquely defined
by the following loop, which should always be used as a source of
symmetry information in preference to the above space-group names.
They are only intended as comments.
;
_reflns_odcompleteness_completeness 99.48
_reflns_odcompleteness_iscentric 1
_reflns_odcompleteness_theta 66.97
_olex2_refinement_description
;
1. Fixed Uiso
 At 1.2 times of:
  All C(H) groups, All C(H,H) groups
 At 1.5 times of:
  All C(H,H,H) groups, All O(H,H) groups
2. Uiso/Uaniso restraints and constraints
Uanis(C10) \\sim Ueq: with sigma of 0.01 and sigma for terminal atoms of 0.02
3. Others
 Sof(Br3B)=1-FVAR(1)
 Sof(S1A)=Sof(F7A)=Sof(F6A)=Sof(O2A)=Sof(O3A)=Sof(F8A)=Sof(O4A)=Sof(C5A)=FVAR(1)
4.a Rotating group:
 O2W(H2WA,H2WB), O1W(H1WA,H1WB)
4.b Secondary CH2 refined with riding coordinates:
 C30(H30A,H30B), C20(H20A,H20B), C10(H10A,H10B)
4.c Aromatic/amide H refined with riding coordinates:
 C15(H15), C16(H16), C35(H35), C13(H13), C36(H36), C33(H33), C23(H23),
 C12(H12), C22(H22), C25(H25), C32(H32), C26(H26)
4.d Idealised Me refined as rotating group:
 C8(H8A,H8B,H8C), C9(H9A,H9B,H9C), C7(H7A,H7B,H7C)
;
_olex2_submission_special_instructions 'No special instructions were received'
_oxdiff_exptl_absorpt_empirical_details
;
Empirical correction (ABSPACK) includes:
- Absorption correction using spherical harmonics
- Frame scaling
;
_oxdiff_exptl_absorpt_empirical_full_max 1.376
_oxdiff_exptl_absorpt_empirical_full_min 0.768

loop_
_space_group_symop_operation_xyz
'x, y, z'
'-x, -y, -z'

loop_
_atom_site_label
_atom_site_type_symbol
_atom_site_fract_x
_atom_site_fract_y
_atom_site_fract_z
_atom_site_U_iso_or_equiv
_atom_site_adp_type
_atom_site_occupancy
_atom_site_site_symmetry_order
_atom_site_calc_flag
_atom_site_refinement_flags_posn
_atom_site_refinement_flags_adp
_atom_site_refinement_flags_occupancy
_atom_site_disorder_assembly
_atom_site_disorder_group
La1 La 0.27801(3) 0.99184(2) 1.00502(2) 0.02100(12) Uani 1 1 d . . . . .
Br2 Br -0.29698(9) 0.57376(7) 0.69839(5) 0.0474(2) Uani 1 1 d . . . . .
Br1 Br -0.21856(11) 1.07387(7) 0.68808(5) 0.0563(2) Uani 1 1 d . . . . .
S1A S 0.2027(6) 0.7384(4) 0.6027(2) 0.0251(10) Uani 0.766(6) 1 d . . P A 1
O29 O -0.6276(5) 0.9379(4) 0.1218(2) 0.0329(10) Uani 1 1 d . . . . .
O28 O -0.4364(5) 0.9724(3) 0.0777(2) 0.0274(9) Uani 1 1 d . . . . .
F7A F 0.3248(7) 0.9125(4) 0.5881(4) 0.0496(15) Uani 0.766(6) 1 d . . P A 1
F6A F 0.0878(7) 0.8856(4) 0.5731(4) 0.0502(16) Uani 0.766(6) 1 d . . P A 1
O2A O 0.3173(7) 0.7005(5) 0.5768(4) 0.0402(16) Uani 0.766(6) 1 d . . P A 1
C6 C -0.2551(7) 0.6278(4) 0.4561(3) 0.0270(13) Uani 1 1 d . . . . .
N11 N -0.2959(6) 0.7810(4) 0.6245(3) 0.0260(10) Uani 1 1 d . . . . .
C14 C -0.1437(6) 0.8692(4) 0.7780(3) 0.0210(11) Uani 1 1 d . . . . .
C27 C -0.4950(7) 0.9452(5) 0.1259(3) 0.0277(13) Uani 1 1 d . . . . .
N31 N -0.1898(6) 0.4487(4) 0.3065(3) 0.0257(10) Uani 1 1 d . . . . .
C1 C -0.2980(7) 0.7165(5) 0.4840(3) 0.0289(13) Uani 1 1 d . . . . .
N21 N -0.2235(6) 0.8866(4) 0.3121(3) 0.0272(11) Uani 1 1 d . . . . .
C5 C -0.1755(7) 0.6192(4) 0.4017(3) 0.0255(12) Uani 1 1 d . . . . .
C15 C -0.0727(7) 0.8314(4) 0.7236(3) 0.0244(12) Uani 1 1 d . . . . .
H15 H 0.030195 0.836671 0.739197 0.029 Uiso 1 1 calc R . . . .
O3A O 0.0601(7) 0.6766(5) 0.5685(4) 0.0374(15) Uani 0.766(6) 1 d . . P A 1
C3 C -0.1818(8) 0.7870(4) 0.4028(3) 0.0284(13) Uani 1 1 d . . . . .
F8A F 0.1678(8) 0.8091(5) 0.4832(4) 0.0564(17) Uani 0.766(6) 1 d . . P A 1
C24 C -0.3976(7) 0.9246(5) 0.1909(3) 0.0282(13) Uani 1 1 d . . . . .
C30 C -0.1047(7) 0.5319(4) 0.3806(4) 0.0296(13) Uani 1 1 d . . . . .
H30A H -0.005924 0.557397 0.376284 0.035 Uiso 1 1 calc R . . . .
H30B H -0.091098 0.503935 0.423420 0.035 Uiso 1 1 calc R . . . .
C16 C -0.1514(7) 0.7864(5) 0.6471(3) 0.0287(13) Uani 1 1 d . . . . .
H16 H -0.103105 0.758963 0.609981 0.034 Uiso 1 1 calc R . . . .
C35 C -0.4148(7) 0.3421(4) 0.2208(4) 0.0269(12) Uani 1 1 d . . . . .
H35 H -0.519280 0.324239 0.205974 0.032 Uiso 1 1 calc R . . . .
C13 C -0.2936(7) 0.8609(5) 0.7528(3) 0.0295(13) Uani 1 1 d . . . . .
H13 H -0.345162 0.885823 0.789019 0.035 Uiso 1 1 calc R . . . .
C36 C -0.3385(7) 0.4233(4) 0.2847(4) 0.0267(12) Uani 1 1 d . . . . .
H36 H -0.390589 0.462216 0.313980 0.032 Uiso 1 1 calc R . . . .
O4A O 0.2462(9) 0.7992(6) 0.6844(4) 0.0496(19) Uani 0.766(6) 1 d . . P A 1
C4 C -0.1425(7) 0.6971(4) 0.3725(3) 0.0258(12) Uani 1 1 d . . . . .
C33 C -0.1841(7) 0.3149(5) 0.2000(4) 0.0308(13) Uani 1 1 d . . . . .
H33 H -0.130156 0.278905 0.169977 0.037 Uiso 1 1 calc R . . . .
C8 C -0.0630(8) 0.6844(5) 0.3102(4) 0.0349(14) Uani 1 1 d . . . . .
H8A H 0.043505 0.705210 0.334495 0.052 Uiso 1 1 calc GR . . . .
H8B H -0.091288 0.725858 0.278619 0.052 Uiso 1 1 calc GR . . . .
H8C H -0.090108 0.613982 0.277108 0.052 Uiso 1 1 calc GR . . . .
C20 C -0.1223(8) 0.8753(5) 0.3806(4) 0.0330(14) Uani 1 1 d . . . . .
H20A H -0.101420 0.937226 0.425456 0.040 Uiso 1 1 calc R . . . .
H20B H -0.027937 0.868289 0.369182 0.040 Uiso 1 1 calc R . . . .
C23 C -0.2468(8) 0.9516(5) 0.2086(4) 0.0357(15) Uani 1 1 d . . . . .
H23 H -0.201935 0.983736 0.178758 0.043 Uiso 1 1 calc R . . . .
C12 C -0.3674(7) 0.8167(5) 0.6758(4) 0.0324(14) Uani 1 1 d . . . . .
H12 H -0.470136 0.811298 0.658637 0.039 Uiso 1 1 calc R . . . .
C22 C -0.1606(8) 0.9324(5) 0.2692(4) 0.0364(15) Uani 1 1 d . . . . .
H22 H -0.056411 0.951226 0.281026 0.044 Uiso 1 1 calc R . . . .
C2 C -0.2568(8) 0.7979(5) 0.4583(3) 0.0309(14) Uani 1 1 d . . . . .
C25 C -0.4597(8) 0.8773(6) 0.2349(4) 0.0394(16) Uani 1 1 d . . . . .
H25 H -0.563617 0.857956 0.224035 0.047 Uiso 1 1 calc R . . . .
C32 C -0.1123(7) 0.3953(5) 0.2651(4) 0.0279(13) Uani 1 1 d . . . . .
H32 H -0.007821 0.413941 0.281410 0.033 Uiso 1 1 calc R . . . .
C9 C -0.2932(10) 0.5424(5) 0.4867(4) 0.0426(17) Uani 1 1 d . . . . .
H9A H -0.247517 0.488581 0.465462 0.064 Uiso 1 1 calc GR . . . .
H9B H -0.400299 0.516779 0.470966 0.064 Uiso 1 1 calc GR . . . .
H9C H -0.256435 0.566937 0.543376 0.064 Uiso 1 1 calc GR . . . .
C10 C -0.3860(8) 0.7274(5) 0.5407(3) 0.0340(15) Uani 1 1 d . U . . .
H10A H -0.439505 0.659917 0.535939 0.041 Uiso 1 1 calc R . . . .
H10B H -0.460276 0.764609 0.527016 0.041 Uiso 1 1 calc R . . . .
C7 C -0.2962(11) 0.8956(6) 0.4933(4) 0.048(2) Uani 1 1 d . . . . .
H7A H -0.403365 0.884433 0.482138 0.073 Uiso 1 1 calc GR . . . .
H7B H -0.259312 0.944962 0.470890 0.073 Uiso 1 1 calc GR . . . .
H7C H -0.251308 0.920634 0.549507 0.073 Uiso 1 1 calc GR . . . .
C26 C -0.3689(9) 0.8584(6) 0.2952(4) 0.0392(16) Uani 1 1 d . . . . .
H26 H -0.411491 0.824648 0.324804 0.047 Uiso 1 1 calc R . . . .
C5A C 0.1989(10) 0.8427(6) 0.5598(6) 0.0348(19) Uani 0.766(6) 1 d . . P A 1
O19 O 0.0767(5) 0.9248(4) 0.8802(2) 0.0300(10) Uani 1 1 d . . . . .
O18 O -0.1296(5) 0.9486(3) 0.9096(2) 0.0255(9) Uani 1 1 d . . . . .
O38 O -0.3407(5) 0.1614(3) 0.0648(2) 0.0314(10) Uani 1 1 d . . . . .
O39 O -0.5512(5) 0.1549(3) 0.0997(2) 0.0284(9) Uani 1 1 d . . . . .
C17 C -0.0592(6) 0.9180(4) 0.8631(3) 0.0212(11) Uani 1 1 d . . . . .
C34 C -0.3379(7) 0.2860(4) 0.1779(3) 0.0255(12) Uani 1 1 d . . . . .
C37 C -0.4180(7) 0.1934(4) 0.1082(3) 0.0257(12) Uani 1 1 d . . . . .
O2W O 0.1039(6) 0.8337(3) 1.0036(3) 0.0366(11) Uani 1 1 d . . . . .
H2WA H 0.144309 0.783259 0.993174 0.055 Uiso 1 1 d GR . . . .
H2WB H 0.024619 0.817173 0.965099 0.055 Uiso 1 1 d GR . . . .
O1W O 0.2116(6) 1.1392(4) 0.9673(3) 0.0435(12) Uani 1 1 d . . . . .
H1WA H 0.225272 1.192954 1.009541 0.065 Uiso 1 1 d GR . . . .
H1WB H 0.114220 1.125584 0.943927 0.065 Uiso 1 1 d GR . . . .
Br3B Br 0.1943(13) 0.7260(9) 0.5920(7) 0.077(4) Uani 0.234(6) 1 d . . P A 2

loop_
_atom_site_aniso_label
_atom_site_aniso_U_11
_atom_site_aniso_U_22
_atom_site_aniso_U_33
_atom_site_aniso_U_23
_atom_site_aniso_U_13
_atom_site_aniso_U_12
La1 0.02735(19) 0.02322(18) 0.01082(17) 0.00219(12) 0.00181(12) 0.01308(13)
Br2 0.0400(4) 0.0600(5) 0.0595(5) 0.0372(4) 0.0203(4) 0.0191(4)
Br1 0.0691(6) 0.0575(5) 0.0446(5) 0.0202(4) 0.0132(4) 0.0195(4)
S1A 0.027(2) 0.0362(18) 0.0101(10) 0.0027(10) 0.0060(9) 0.0104(13)
O29 0.037(3) 0.046(3) 0.022(2) 0.0171(19) 0.0042(18) 0.022(2)
O28 0.038(2) 0.032(2) 0.0151(19) 0.0107(17) 0.0072(17) 0.0140(18)
F7A 0.055(4) 0.041(3) 0.050(3) 0.024(3) 0.003(3) 0.005(3)
F6A 0.059(4) 0.035(3) 0.058(4) 0.018(3) 0.007(3) 0.022(3)
O2A 0.032(3) 0.031(3) 0.055(4) 0.008(3) 0.010(3) 0.015(3)
C6 0.039(3) 0.020(3) 0.016(3) 0.005(2) -0.001(2) 0.006(2)
N11 0.033(3) 0.030(3) 0.014(2) 0.007(2) 0.003(2) 0.011(2)
C14 0.031(3) 0.020(3) 0.013(2) 0.005(2) 0.004(2) 0.010(2)
C27 0.039(4) 0.027(3) 0.016(3) 0.005(2) 0.004(2) 0.018(3)
N31 0.035(3) 0.017(2) 0.019(2) 0.0038(19) 0.001(2) 0.006(2)
C1 0.039(3) 0.027(3) 0.013(3) 0.000(2) 0.000(2) 0.008(3)
N21 0.039(3) 0.026(2) 0.018(2) 0.011(2) 0.001(2) 0.012(2)
C5 0.041(3) 0.017(3) 0.013(2) 0.001(2) 0.001(2) 0.007(2)
C15 0.030(3) 0.029(3) 0.016(3) 0.007(2) 0.007(2) 0.014(2)
O3A 0.038(4) 0.029(3) 0.048(4) 0.017(3) 0.011(3) 0.013(3)
C3 0.045(4) 0.021(3) 0.014(3) 0.007(2) -0.003(2) 0.010(3)
F8A 0.076(5) 0.056(4) 0.036(3) 0.018(3) 0.006(3) 0.019(3)
C24 0.041(3) 0.029(3) 0.019(3) 0.009(2) 0.007(3) 0.019(3)
C30 0.037(3) 0.020(3) 0.023(3) 0.002(2) -0.003(3) 0.008(2)
C16 0.034(3) 0.035(3) 0.016(3) 0.006(2) 0.005(2) 0.013(3)
C35 0.031(3) 0.021(3) 0.026(3) 0.003(2) 0.006(2) 0.009(2)
C13 0.032(3) 0.040(3) 0.014(3) 0.002(2) 0.007(2) 0.016(3)
C36 0.031(3) 0.020(3) 0.026(3) 0.004(2) 0.007(2) 0.009(2)
O4A 0.070(5) 0.056(4) 0.027(4) 0.013(3) 0.015(3) 0.029(4)
C4 0.040(3) 0.020(3) 0.013(2) 0.004(2) 0.000(2) 0.010(2)
C33 0.032(3) 0.031(3) 0.027(3) 0.003(3) 0.008(3) 0.014(3)
C8 0.049(4) 0.033(3) 0.021(3) 0.009(3) 0.007(3) 0.009(3)
C20 0.047(4) 0.022(3) 0.022(3) 0.010(2) -0.006(3) 0.006(3)
C23 0.044(4) 0.040(4) 0.024(3) 0.020(3) 0.000(3) 0.006(3)
C12 0.030(3) 0.044(4) 0.020(3) 0.005(3) 0.003(2) 0.015(3)
C22 0.036(4) 0.036(3) 0.034(4) 0.020(3) -0.003(3) 0.003(3)
C2 0.047(4) 0.025(3) 0.017(3) 0.007(2) -0.002(3) 0.015(3)
C25 0.042(4) 0.061(5) 0.037(4) 0.034(4) 0.018(3) 0.030(3)
C32 0.026(3) 0.029(3) 0.026(3) 0.003(2) 0.004(2) 0.013(2)
C9 0.068(5) 0.029(3) 0.038(4) 0.016(3) 0.025(4) 0.009(3)
C10 0.039(3) 0.042(3) 0.008(3) -0.004(2) -0.002(2) 0.008(3)
C7 0.083(6) 0.038(4) 0.033(4) 0.012(3) 0.017(4) 0.037(4)
C26 0.048(4) 0.056(4) 0.027(3) 0.025(3) 0.013(3) 0.021(3)
C5A 0.034(4) 0.025(4) 0.043(5) 0.014(4) 0.002(4) 0.007(3)
O19 0.024(2) 0.050(3) 0.0135(19) 0.0101(18) -0.0006(16) 0.0111(19)
O18 0.027(2) 0.032(2) 0.0135(18) -0.0015(16) 0.0050(16) 0.0131(17)
O38 0.042(3) 0.026(2) 0.023(2) -0.0008(17) 0.0098(19) 0.0182(19)
O39 0.027(2) 0.025(2) 0.023(2) -0.0026(16) 0.0025(17) 0.0061(17)
C17 0.028(3) 0.018(2) 0.014(3) 0.007(2) -0.002(2) 0.005(2)
C34 0.032(3) 0.023(3) 0.018(3) 0.003(2) 0.003(2) 0.012(2)
C37 0.037(3) 0.022(3) 0.015(3) 0.002(2) 0.003(2) 0.014(2)
O2W 0.052(3) 0.029(2) 0.025(2) 0.0071(18) 0.005(2) 0.010(2)
O1W 0.053(3) 0.043(3) 0.033(3) 0.008(2) 0.003(2) 0.031(2)
Br3B 0.053(6) 0.063(5) 0.133(9) 0.052(6) 0.024(5) 0.035(4)

loop_
_atom_type_symbol
_atom_type_description
_atom_type_scat_dispersion_real
_atom_type_scat_dispersion_imag
_atom_type_scat_source
C C 0.0181 0.0091 'International Tables Vol C Tables 4.2.6.8 and 6.1.1.4'
H H 0.0000 0.0000 'International Tables Vol C Tables 4.2.6.8 and 6.1.1.4'
Br Br -0.6763 1.2805 'International Tables Vol C Tables 4.2.6.8 and 6.1.1.4'
F F 0.0727 0.0534 'International Tables Vol C Tables 4.2.6.8 and 6.1.1.4'
La La -1.4094 9.0376 'International Tables Vol C Tables 4.2.6.8 and 6.1.1.4'
N N 0.0311 0.0180 'International Tables Vol C Tables 4.2.6.8 and 6.1.1.4'
O O 0.0492 0.0322 'International Tables Vol C Tables 4.2.6.8 and 6.1.1.4'
S S 0.3331 0.5567 'International Tables Vol C Tables 4.2.6.8 and 6.1.1.4'

loop_
_exptl_crystal_face_index_h
_exptl_crystal_face_index_k
_exptl_crystal_face_index_l
_exptl_crystal_face_perp_dist
-1 -2 12 0.0361
1 5 -12 0.0311
-2 3 -10 0.0480
-2 -1 -9 0.0498
4 5 -8 0.0484
1 -2 -11 0.0433
-2 9 -1 0.0493
-6 0 3 0.1016
6 -4 -2 0.0784
-4 -4 0 0.0860
0 -9 7 0.0624
0 9 -7 0.0279

loop_
_geom_angle_atom_site_label_1
_geom_angle_atom_site_label_2
_geom_angle_atom_site_label_3
_geom_angle
_geom_angle_site_symmetry_1
_geom_angle_site_symmetry_3
O29 La1 O28 47.75(14) 1_656 1_656
O29 La1 C27 23.18(17) 1_656 1_656
O29 La1 O2W 67.37(16) 1_656 .
O28 La1 O29 122.19(14) 2_576 1_656
O28 La1 O28 74.59(13) 2_576 1_656
O28 La1 C27 99.11(16) 2_576 1_656
O28 La1 C27 24.57(15) 1_656 1_656
O28 La1 O19 84.07(14) 2_576 .
O28 La1 O39 81.20(14) 2_576 1_666
O28 La1 O2W 134.73(15) 2_576 .
O28 La1 O1W 73.41(16) 2_576 .
O19 La1 O29 137.93(16) . 1_656
O19 La1 O28 142.34(13) . 1_656
O19 La1 C27 147.16(16) . 1_656
O19 La1 O39 141.09(15) . 1_666
O19 La1 O2W 70.99(15) . .
O19 La1 O1W 71.67(16) . .
O18 La1 O29 76.56(14) 2_577 1_656
O18 La1 O28 116.66(12) 2_577 1_656
O18 La1 O28 148.51(14) 2_577 2_576
O18 La1 C27 96.07(15) 2_577 1_656
O18 La1 O19 97.75(14) 2_577 .
O18 La1 O38 142.01(16) 2_577 2_566
O18 La1 O39 77.87(14) 2_577 1_666
O18 La1 O2W 73.98(15) 2_577 .
O18 La1 O1W 77.36(16) 2_577 .
O38 La1 O29 82.44(15) 2_566 1_656
O38 La1 O28 69.22(15) 2_566 2_576
O38 La1 O28 66.30(14) 2_566 1_656
O38 La1 C27 73.51(15) 2_566 1_656
O38 La1 O19 77.29(15) 2_566 .
O38 La1 O39 128.82(15) 2_566 1_666
O38 La1 O2W 68.78(16) 2_566 .
O38 La1 O1W 133.17(16) 2_566 .
O39 La1 O29 79.32(15) 1_666 1_656
O39 La1 O28 66.05(13) 1_666 1_656
O39 La1 C27 71.11(15) 1_666 1_656
O39 La1 O2W 140.29(15) 1_666 .
O39 La1 O1W 69.65(16) 1_666 .
O2W La1 O28 102.87(14) . 1_656
O2W La1 C27 84.55(17) . 1_656
O1W La1 O29 142.84(16) . 1_656
O1W La1 O28 128.21(16) . 1_656
O1W La1 C27 140.72(17) . 1_656
O1W La1 O2W 128.52(18) . .
O2A S1A O4A 114.2(5) . .
O2A S1A C5A 99.8(5) . .
O3A S1A O2A 116.5(5) . .
O3A S1A O4A 119.4(5) . .
O3A S1A C5A 103.5(5) . .
O4A S1A C5A 98.5(5) . .
C27 O29 La1 102.8(4) . 1_454
La1 O28 La1 105.41(13) 2_576 1_454
C27 O28 La1 167.2(4) . 2_576
C27 O28 La1 86.8(3) . 1_454
C1 C6 C5 119.6(6) . .
C1 C6 C9 119.5(6) . .
C5 C6 C9 120.9(6) . .
C16 N11 C10 121.1(5) . .
C12 N11 C16 121.1(5) . .
C12 N11 C10 117.7(5) . .
C15 C14 C13 118.3(5) . .
C15 C14 C17 120.7(5) . .
C13 C14 C17 121.0(5) . .
O29 C27 La1 54.0(3) . 1_454
O29 C27 O28 122.7(5) . .
O29 C27 C24 119.2(6) . .
O28 C27 La1 68.6(3) . 1_454
O28 C27 C24 118.1(6) . .
C24 C27 La1 172.8(4) . 1_454
C36 N31 C30 121.1(5) . .
C36 N31 C32 121.0(5) . .
C32 N31 C30 117.8(5) . .
C6 C1 C2 119.7(6) . .
C6 C1 C10 121.0(6) . .
C2 C1 C10 119.3(6) . .
C22 N21 C20 117.0(6) . .
C26 N21 C20 122.6(6) . .
C26 N21 C22 120.4(5) . .
C6 C5 C30 120.9(5) . .
C6 C5 C4 120.9(5) . .
C4 C5 C30 117.7(6) . .
C14 C15 H15 120.1 . .
C16 C15 C14 119.8(6) . .
C16 C15 H15 120.1 . .
C4 C3 C20 117.7(6) . .
C2 C3 C4 120.9(6) . .
C2 C3 C20 121.0(6) . .
C23 C24 C27 121.9(6) . .
C23 C24 C25 118.5(6) . .
C25 C24 C27 119.6(6) . .
N31 C30 C5 115.1(5) . .
N31 C30 H30A 108.5 . .
N31 C30 H30B 108.5 . .
C5 C30 H30A 108.5 . .
C5 C30 H30B 108.5 . .
H30A C30 H30B 107.5 . .
N11 C16 C15 120.4(6) . .
N11 C16 H16 119.8 . .
C15 C16 H16 119.8 . .
C36 C35 H35 120.3 . .
C36 C35 C34 119.3(6) . .
C34 C35 H35 120.3 . .
C14 C13 H13 120.0 . .
C12 C13 C14 119.9(6) . .
C12 C13 H13 120.0 . .
N31 C36 C35 120.7(6) . .
N31 C36 H36 119.7 . .
C35 C36 H36 119.7 . .
C5 C4 C3 118.9(6) . .
C5 C4 C8 120.3(5) . .
C3 C4 C8 120.8(6) . .
C32 C33 H33 120.3 . .
C32 C33 C34 119.3(6) . .
C34 C33 H33 120.3 . .
C4 C8 H8A 109.5 . .
C4 C8 H8B 109.5 . .
C4 C8 H8C 109.5 . .
H8A C8 H8B 109.5 . .
H8A C8 H8C 109.5 . .
H8B C8 H8C 109.5 . .
N21 C20 C3 114.2(5) . .
N21 C20 H20A 108.7 . .
N21 C20 H20B 108.7 . .
C3 C20 H20A 108.7 . .
C3 C20 H20B 108.7 . .
H20A C20 H20B 107.6 . .
C24 C23 H23 119.8 . .
C24 C23 C22 120.3(6) . .
C22 C23 H23 119.8 . .
N11 C12 C13 120.4(6) . .
N11 C12 H12 119.8 . .
C13 C12 H12 119.8 . .
N21 C22 C23 120.3(7) . .
N21 C22 H22 119.8 . .
C23 C22 H22 119.8 . .
C1 C2 C7 118.6(6) . .
C3 C2 C1 119.8(6) . .
C3 C2 C7 121.5(6) . .
C24 C25 H25 120.3 . .
C24 C25 C26 119.5(7) . .
C26 C25 H25 120.3 . .
N31 C32 C33 120.3(6) . .
N31 C32 H32 119.9 . .
C33 C32 H32 119.9 . .
C6 C9 H9A 109.5 . .
C6 C9 H9B 109.5 . .
C6 C9 H9C 109.5 . .
H9A C9 H9B 109.5 . .
H9A C9 H9C 109.5 . .
H9B C9 H9C 109.5 . .
N11 C10 H10A 108.7 . .
N11 C10 H10B 108.7 . .
C1 C10 N11 114.4(5) . .
C1 C10 H10A 108.7 . .
C1 C10 H10B 108.7 . .
H10A C10 H10B 107.6 . .
C2 C7 H7A 109.5 . .
C2 C7 H7B 109.5 . .
C2 C7 H7C 109.5 . .
H7A C7 H7B 109.5 . .
H7A C7 H7C 109.5 . .
H7B C7 H7C 109.5 . .
N21 C26 C25 121.0(6) . .
N21 C26 H26 119.5 . .
C25 C26 H26 119.5 . .
F7A C5A S1A 112.6(6) . .
F7A C5A F6A 109.4(7) . .
F6A C5A S1A 109.8(7) . .
F8A C5A S1A 112.3(6) . .
F8A C5A F7A 108.5(8) . .
F8A C5A F6A 103.8(7) . .
C17 O19 La1 133.7(4) . .
C17 O18 La1 177.0(4) . 2_577
C37 O38 La1 142.9(4) . 2_566
C37 O39 La1 130.9(4) . 1_444
O19 C17 C14 116.5(5) . .
O18 C17 C14 117.8(5) . .
O18 C17 O19 125.7(5) . .
C35 C34 C33 119.3(5) . .
C35 C34 C37 121.1(6) . .
C33 C34 C37 119.6(5) . .
O38 C37 O39 126.5(5) . .
O38 C37 C34 114.9(6) . .
O39 C37 C34 118.6(5) . .
La1 O2W H2WA 109.4 . .
La1 O2W H2WB 109.4 . .
H2WA O2W H2WB 104.5 . .
La1 O1W H1WA 111.2 . .
La1 O1W H1WB 110.5 . .
H1WA O1W H1WB 103.0 . .

loop_
_geom_bond_atom_site_label_1
_geom_bond_atom_site_label_2
_geom_bond_distance
_geom_bond_site_symmetry_2
La1 O29 2.557(4) 1_656
La1 O28 2.500(4) 2_576
La1 O28 2.874(4) 1_656
La1 C27 3.081(6) 1_656
La1 O19 2.501(4) .
La1 O18 2.441(4) 2_577
La1 O38 2.460(4) 2_566
La1 O39 2.534(4) 1_666
La1 O2W 2.583(5) .
La1 O1W 2.545(5) .
S1A O2A 1.422(8) .
S1A O3A 1.402(9) .
S1A O4A 1.458(8) .
S1A C5A 1.893(10) .
O29 C27 1.244(8) .
O28 C27 1.283(8) .
F7A C5A 1.329(11) .
F6A C5A 1.350(11) .
C6 C1 1.396(9) .
C6 C5 1.398(9) .
C6 C9 1.522(8) .
N11 C16 1.340(8) .
N11 C12 1.337(8) .
N11 C10 1.519(7) .
C14 C15 1.384(8) .
C14 C13 1.385(9) .
C14 C17 1.517(7) .
C27 C24 1.496(8) .
N31 C30 1.504(7) .
N31 C36 1.352(8) .
N31 C32 1.359(8) .
C1 C2 1.419(9) .
C1 C10 1.491(9) .
N21 C20 1.497(7) .
N21 C22 1.356(9) .
N21 C26 1.327(10) .
C5 C30 1.517(8) .
C5 C4 1.401(8) .
C15 H15 0.9500 .
C15 C16 1.372(8) .
C3 C4 1.402(8) .
C3 C20 1.511(9) .
C3 C2 1.382(10) .
F8A C5A 1.326(11) .
C24 C23 1.374(10) .
C24 C25 1.382(9) .
C30 H30A 0.9900 .
C30 H30B 0.9900 .
C16 H16 0.9500 .
C35 H35 0.9500 .
C35 C36 1.367(8) .
C35 C34 1.388(8) .
C13 H13 0.9500 .
C13 C12 1.369(8) .
C36 H36 0.9500 .
C4 C8 1.519(9) .
C33 H33 0.9500 .
C33 C32 1.366(9) .
C33 C34 1.399(9) .
C8 H8A 0.9800 .
C8 H8B 0.9800 .
C8 H8C 0.9800 .
C20 H20A 0.9900 .
C20 H20B 0.9900 .
C23 H23 0.9500 .
C23 C22 1.376(9) .
C12 H12 0.9500 .
C22 H22 0.9500 .
C2 C7 1.516(9) .
C25 H25 0.9500 .
C25 C26 1.389(9) .
C32 H32 0.9500 .
C9 H9A 0.9800 .
C9 H9B 0.9800 .
C9 H9C 0.9800 .
C10 H10A 0.9900 .
C10 H10B 0.9900 .
C7 H7A 0.9800 .
C7 H7B 0.9800 .
C7 H7C 0.9800 .
C26 H26 0.9500 .
O19 C17 1.253(7) .
O18 C17 1.246(7) .
O38 C37 1.262(8) .
O39 C37 1.264(8) .
C34 C37 1.517(8) .
O2W H2WA 0.8699 .
O2W H2WB 0.8700 .
O1W H1WA 0.9024 .
O1W H1WB 0.9025 .

loop_
_geom_torsion_atom_site_label_1
_geom_torsion_atom_site_label_2
_geom_torsion_atom_site_label_3
_geom_torsion_atom_site_label_4
_geom_torsion
_geom_torsion_site_symmetry_1
_geom_torsion_site_symmetry_4
La1 O29 C27 O28 -1.2(7) 1_454 .
La1 O29 C27 C24 176.9(4) 1_454 .
La1 O28 C27 La1 -162.7(18) 2_576 1_454
La1 O28 C27 O29 1.0(6) 1_454 .
La1 O28 C27 O29 -161.6(14) 2_576 .
La1 O28 C27 C24 20(2) 2_576 .
La1 O28 C27 C24 -177.1(5) 1_454 .
La1 O19 C17 C14 -178.8(4) . .
La1 O19 C17 O18 1.9(9) . .
La1 O38 C37 O39 -44.8(10) 2_566 .
La1 O38 C37 C34 133.8(5) 2_566 .
La1 O39 C37 O38 7.1(9) 1_444 .
La1 O39 C37 C34 -171.5(4) 1_444 .
O29 C27 C24 C23 -165.8(6) . .
O29 C27 C24 C25 14.1(9) . .
O28 C27 C24 C23 12.4(9) . .
O28 C27 C24 C25 -167.8(6) . .
O2A S1A C5A F7A -62.2(8) . .
O2A S1A C5A F6A 175.7(6) . .
O2A S1A C5A F8A 60.6(8) . .
C6 C1 C2 C3 3.6(9) . .
C6 C1 C2 C7 -176.1(6) . .
C6 C1 C10 N11 97.8(7) . .
C6 C5 C30 N31 99.6(7) . .
C6 C5 C4 C3 4.4(9) . .
C6 C5 C4 C8 -176.7(6) . .
C14 C15 C16 N11 1.6(9) . .
C14 C13 C12 N11 0.3(11) . .
C27 C24 C23 C22 179.4(6) . .
C27 C24 C25 C26 -180.0(6) . .
C1 C6 C5 C30 169.4(5) . .
C1 C6 C5 C4 -2.3(9) . .
C5 C6 C1 C2 -1.7(9) . .
C5 C6 C1 C10 178.6(5) . .
C15 C14 C13 C12 -0.4(10) . .
C15 C14 C17 O19 2.3(8) . .
C15 C14 C17 O18 -178.4(5) . .
O3A S1A C5A F7A 177.4(7) . .
O3A S1A C5A F6A 55.3(7) . .
O3A S1A C5A F8A -59.7(8) . .
C24 C23 C22 N21 0.0(11) . .
C24 C25 C26 N21 1.3(12) . .
C30 N31 C36 C35 -174.3(6) . .
C30 N31 C32 C33 175.8(6) . .
C30 C5 C4 C3 -167.6(5) . .
C30 C5 C4 C8 11.4(8) . .
C16 N11 C12 C13 0.8(10) . .
C16 N11 C10 C1 -21.5(9) . .
C35 C34 C37 O38 165.7(6) . .
C35 C34 C37 O39 -15.6(9) . .
C13 C14 C15 C16 -0.6(9) . .
C13 C14 C17 O19 -178.0(6) . .
C13 C14 C17 O18 1.3(8) . .
C36 N31 C30 C5 -35.3(8) . .
C36 N31 C32 C33 0.4(9) . .
C36 C35 C34 C33 -1.3(9) . .
C36 C35 C34 C37 178.0(6) . .
O4A S1A C5A F7A 54.2(8) . .
O4A S1A C5A F6A -67.9(7) . .
O4A S1A C5A F8A 177.1(7) . .
C4 C5 C30 N31 -88.5(7) . .
C4 C3 C20 N21 94.0(7) . .
C4 C3 C2 C1 -1.5(9) . .
C4 C3 C2 C7 178.2(6) . .
C33 C34 C37 O38 -15.1(8) . .
C33 C34 C37 O39 163.6(6) . .
C20 N21 C22 C23 -175.5(6) . .
C20 N21 C26 C25 174.7(7) . .
C20 C3 C4 C5 169.7(5) . .
C20 C3 C4 C8 -9.3(8) . .
C20 C3 C2 C1 -173.4(6) . .
C20 C3 C2 C7 6.3(10) . .
C23 C24 C25 C26 -0.1(11) . .
C12 N11 C16 C15 -1.8(10) . .
C12 N11 C10 C1 162.9(6) . .
C22 N21 C20 C3 -152.6(6) . .
C22 N21 C26 C25 -1.8(11) . .
C2 C1 C10 N11 -81.9(8) . .
C2 C3 C4 C5 -2.4(9) . .
C2 C3 C4 C8 178.6(6) . .
C2 C3 C20 N21 -93.9(7) . .
C25 C24 C23 C22 -0.5(10) . .
C32 N31 C30 C5 149.2(6) . .
C32 N31 C36 C35 1.0(9) . .
C32 C33 C34 C35 2.6(10) . .
C32 C33 C34 C37 -176.7(6) . .
C9 C6 C1 C2 177.1(6) . .
C9 C6 C1 C10 -2.6(9) . .
C9 C6 C5 C30 -9.4(9) . .
C9 C6 C5 C4 178.9(6) . .
C10 N11 C16 C15 -177.2(6) . .
C10 N11 C12 C13 176.4(6) . .
C10 C1 C2 C3 -176.7(6) . .
C10 C1 C2 C7 3.6(9) . .
C26 N21 C20 C3 30.8(9) . .
C26 N21 C22 C23 1.2(10) . .
C17 C14 C15 C16 179.2(5) . .
C17 C14 C13 C12 179.9(6) . .
C34 C35 C36 N31 -0.5(9) . .
C34 C33 C32 N31 -2.2(10) . .

loop_
_exptl_oxdiff_crystal_face_indexfrac_h
_exptl_oxdiff_crystal_face_indexfrac_k
_exptl_oxdiff_crystal_face_indexfrac_l
_exptl_oxdiff_crystal_face_x
_exptl_oxdiff_crystal_face_y
_exptl_oxdiff_crystal_face_z
-0.9964 -1.9934 11.9964 0.9421 -0.3030 -0.0043
0.9971 4.9951 -11.9969 -0.9353 0.2295 -0.3339
-2.0015 2.9941 -9.9980 -0.6724 0.6870 -0.1277
-2.0022 -1.0076 -8.9976 -0.6058 0.7419 0.3037
3.9971 4.9991 -7.9973 -0.7488 -0.4374 -0.4330
0.9957 -2.0083 -10.9960 -0.8755 0.3579 0.4356
-1.9972 9.0037 -1.0017 0.0221 0.1524 -0.9816
-5.9965 -0.0004 2.9974 0.4592 0.8600 -0.0187
5.9957 -4.0012 -1.9971 -0.3925 -0.8051 0.4500
-3.9993 -4.0040 -0.0004 0.1457 0.7574 0.4780
-0.0001 -9.0005 6.9993 0.5093 -0.0811 0.8768
0.0001 9.0005 -6.9993 -0.5093 0.0811 -0.8768

loop_
_smtbx_masks_void_nr
_smtbx_masks_void_average_x
_smtbx_masks_void_average_y
_smtbx_masks_void_average_z
_smtbx_masks_void_volume
_smtbx_masks_void_count_electrons
_smtbx_masks_void_content
1 -0.525 0.500 0.000 683.7 204.0 '20x water'
